data_4127953
loop_
_publ_author_name
'Zhu, Xiaolong'
'Hu, Chunhua T.'
'Yang, Jingxiang'
'Joyce, Leo A.'
'Qiu, Mengdi'
'Ward, Michael D.'
'Kahr, Bart'

_publ_section_title
;
 Manipulating Solid Forms of Contact Insecticides for Infectious Disease
 Prevention.
;
_journal_issue 42
_journal_name_full 'Journal of the American Chemical Society'
_journal_page_first 16858
_journal_page_last 16864
_journal_paper_doi 10.1021/jacs.9b08125
_journal_volume 141
_journal_year 2019
_chemical_formula_sum 'C14 H9 Cl4 F'
_chemical_formula_weight 338.01
_space_group_crystal_system monoclinic
_space_group_IT_number 14
_space_group_name_Hall '-P 2ybc'
_space_group_name_H-M_alt 'P 1 21/c 1'
_symmetry_space_group_name_Hall '-P 2ybc'
_symmetry_space_group_name_H-M 'P 1 21/c 1'
_atom_sites_solution_hydrogens geom
_audit_creation_method SHELXL-2018/3
_cell_angle_alpha 90
_cell_angle_beta 99.217(3)
_cell_angle_gamma 90
_cell_formula_units_Z 16
_cell_length_a 7.862(3)
_cell_length_b 34.467(13)
_cell_length_c 21.043(8)
_cell_measurement_reflns_used 3136
_cell_measurement_temperature 100(2)
_cell_measurement_theta_max 18.68
_cell_measurement_theta_min 2.29
_cell_volume 5629(4)
_computing_cell_refinement 'Bruker SAINT'
_computing_data_collection 'Bruker APEX2'
_computing_data_reduction 'Bruker SAINT'
_computing_structure_refinement 'SHELXL-2018/3 (Sheldrick, 2018)'
_computing_structure_solution 'SHELXT (Sheldrick 2014)'
_diffrn_ambient_temperature 100(2)
_diffrn_measured_fraction_theta_full 0.997
_diffrn_measured_fraction_theta_max 0.997
_diffrn_measurement_device_type 'Bruker APEX-II CCD'
_diffrn_measurement_method '\w scans'
_diffrn_radiation_monochromator graphite
_diffrn_radiation_source 'sealed tube'
_diffrn_radiation_type MoK\a
_diffrn_radiation_wavelength 0.71073
_diffrn_reflns_av_R_equivalents 0.1201
_diffrn_reflns_av_unetI/netI 0.0786
_diffrn_reflns_Laue_measured_fraction_full 0.997
_diffrn_reflns_Laue_measured_fraction_max 0.997
_diffrn_reflns_limit_h_max 7
_diffrn_reflns_limit_h_min -7
_diffrn_reflns_limit_k_max 31
_diffrn_reflns_limit_k_min -31
_diffrn_reflns_limit_l_max 19
_diffrn_reflns_limit_l_min -19
_diffrn_reflns_number 27010
_diffrn_reflns_point_group_measured_fraction_full 0.997
_diffrn_reflns_point_group_measured_fraction_max 0.997
_diffrn_reflns_theta_full 18.872
_diffrn_reflns_theta_max 18.872
_diffrn_reflns_theta_min 1.182
_exptl_absorpt_coefficient_mu 0.833
_exptl_absorpt_correction_T_max 0.7443
_exptl_absorpt_correction_T_min 0.5455
_exptl_absorpt_correction_type multi-scan
_exptl_absorpt_process_details SADABS
_exptl_crystal_colour colourless
_exptl_crystal_density_diffrn 1.596
_exptl_crystal_description needle
_exptl_crystal_F_000 2720
_exptl_crystal_size_max 0.320
_exptl_crystal_size_mid 0.150
_exptl_crystal_size_min 0.050
_refine_diff_density_max 0.665
_refine_diff_density_min -0.546
_refine_diff_density_rms 0.153
_refine_ls_extinction_coef 0.0118(13)
_refine_ls_extinction_expression Fc^*^=kFc[1+0.001xFc^2^\l^3^/sin(2\q)]^-1/4^
_refine_ls_extinction_method 'SHELXL-2018/3 (Sheldrick 2018)'
_refine_ls_goodness_of_fit_ref 1.270
_refine_ls_hydrogen_treatment constr
_refine_ls_matrix_type full
_refine_ls_number_parameters 712
_refine_ls_number_reflns 4418
_refine_ls_number_restraints 201
_refine_ls_restrained_S_all 1.248
_refine_ls_R_factor_all 0.1145
_refine_ls_R_factor_gt 0.0889
_refine_ls_shift/su_max 0.000
_refine_ls_shift/su_mean 0.000
_refine_ls_structure_factor_coef Fsqd
_refine_ls_weighting_details 'w=1/[\s^2^(Fo^2^)+(0.1500P)^2^] where P=(Fo^2^+2Fc^2^)/3'
_refine_ls_weighting_scheme calc
_refine_ls_wR_factor_gt 0.2415
_refine_ls_wR_factor_ref 0.2569
_reflns_Friedel_coverage 0.000
_reflns_number_gt 3338
_reflns_number_total 4418
_reflns_threshold_expression 'I > 2\s(I)'
_cod_data_source_file ja9b08125_si_002.cif
_cod_data_source_block (RS)-MFDT-Form-II
_cod_original_cell_volume 5628(4)
_cod_database_code 4127953
_shelx_shelxl_version_number 2018/3
_shelx_space_group_comment
;
The symmetry employed for this shelxl refinement is uniquely defined
by the following loop, which should always be used as a source of
symmetry information in preference to the above space-group names.
They are only intended as comments.
;
_shelx_estimated_absorpt_t_min 0.776
_shelx_estimated_absorpt_t_max 0.960

loop_
_space_group_symop_operation_xyz
'x, y, z'
'-x, y+1/2, -z+1/2'
'-x, -y, -z'
'x, -y-1/2, z-1/2'

loop_
_atom_site_label
_atom_site_type_symbol
_atom_site_fract_x
_atom_site_fract_y
_atom_site_fract_z
_atom_site_U_iso_or_equiv
_atom_site_adp_type
_atom_site_occupancy
_atom_site_site_symmetry_order
_atom_site_calc_flag
_atom_site_refinement_flags_posn
_atom_site_refinement_flags_adp
_atom_site_refinement_flags_occupancy
_atom_site_disorder_assembly
_atom_site_disorder_group
Cl1 Cl 0.2598(5) 0.37478(10) 0.17718(19) 0.0496(12) Uani 1 1 d . . . . .
Cl2 Cl 0.0773(5) 0.44008(10) 0.11063(17) 0.0458(11) Uani 1 1 d . . . . .
Cl3 Cl 0.0457(5) 0.42368(11) 0.24166(18) 0.0521(12) Uani 1 1 d . . . . .
Cl4 Cl 0.7880(5) 0.50573(11) 0.01660(18) 0.0538(12) Uani 1 1 d . . . . .
Cl5 Cl -0.0402(5) 0.32109(11) 0.4659(2) 0.0589(13) Uani 1 1 d . . . . .
Cl6 Cl 0.0045(5) 0.29513(12) 0.3402(2) 0.0609(13) Uani 1 1 d . . . . .
Cl7 Cl 0.1643(5) 0.36627(11) 0.3916(2) 0.0572(13) Uani 1 1 d . . . . .
Cl8 Cl 0.7141(6) 0.22600(12) 0.2621(2) 0.0651(13) Uani 1 1 d . . . . .
Cl9 Cl -0.3622(5) 0.59549(10) 0.2386(2) 0.0556(12) Uani 1 1 d . . . . .
Cl10 Cl -0.4082(5) 0.54125(11) 0.3373(2) 0.0594(13) Uani 1 1 d . . . . .
Cl11 Cl -0.1647(5) 0.60336(10) 0.36622(19) 0.0540(12) Uani 1 1 d . . . . .
Cl12 Cl 0.3199(14) 0.6048(3) 0.0974(5) 0.058(2) Uani 0.80(2) 1 d D . P A 1
F3 F 0.276(2) 0.4747(5) 0.5062(7) 0.054(5) Uani 0.80(2) 1 d D . P A 1
Cl1' Cl 0.310(4) 0.4683(10) 0.5175(14) 0.062(13) Uani 0.20(2) 1 d D U P A 2
F3' F 0.298(10) 0.600(3) 0.110(4) 0.039(10) Uani 0.20(2) 1 d D U P A 2
Cl13 Cl 0.5097(5) 0.21533(11) 0.6107(2) 0.0594(13) Uani 1 1 d . . . . .
Cl14 Cl 0.5459(5) 0.15416(11) 0.5212(2) 0.0565(13) Uani 1 1 d . . . . .
Cl15 Cl 0.7571(5) 0.15518(11) 0.6471(2) 0.0566(13) Uani 1 1 d . . . . .
Cl16 Cl 1.256(3) 0.1321(7) 0.3866(11) 0.057(5) Uani 0.52(2) 1 d D . P B 1
F4 F 1.165(5) 0.3065(9) 0.7386(13) 0.046(8) Uani 0.52(2) 1 d D . P B 1
Cl2' Cl 1.185(2) 0.3114(5) 0.7536(8) 0.053(5) Uani 0.48(2) 1 d D U P B 2
F4' F 1.228(5) 0.1383(12) 0.3960(19) 0.024(9) Uani 0.48(2) 1 d D U P B 2
F1 F 0.7510(10) 0.4023(2) 0.4413(4) 0.056(2) Uani 1 1 d . . . . .
F2 F 0.6349(10) 0.3665(2) 0.6627(4) 0.050(2) Uani 1 1 d . . . . .
C1 C 0.1966(19) 0.4230(4) 0.1849(7) 0.044(4) Uani 1 1 d . . . . .
C2 C 0.3384(18) 0.4508(4) 0.2087(6) 0.039(4) Uani 1 1 d . . . . .
H2 H 0.280328 0.474949 0.220570 0.047 Uiso 1 1 calc R U . . .
C3 C 0.4500(17) 0.4634(4) 0.1568(6) 0.034(4) Uani 1 1 d . U . . .
C4 C 0.5062(18) 0.4381(4) 0.1134(7) 0.042(4) Uani 1 1 d . . . . .
H4 H 0.471975 0.411610 0.113003 0.051 Uiso 1 1 calc R U . . .
C5 C 0.6129(19) 0.4507(4) 0.0698(7) 0.046(4) Uani 1 1 d . U . . .
H5 H 0.651772 0.433255 0.040252 0.055 Uiso 1 1 calc R U . . .
C6 C 0.6586(18) 0.4892(4) 0.0717(7) 0.040(4) Uani 1 1 d . U . . .
C7 C 0.6069(18) 0.5156(4) 0.1123(7) 0.042(4) Uani 1 1 d . . . . .
H7 H 0.639941 0.542052 0.111473 0.050 Uiso 1 1 calc R U . . .
C8 C 0.503(2) 0.5021(4) 0.1554(7) 0.049(4) Uani 1 1 d . U . . .
H8 H 0.466143 0.519899 0.184952 0.059 Uiso 1 1 calc R U . . .
C9 C 0.4518(19) 0.4372(4) 0.2704(7) 0.045(4) Uani 1 1 d . U . . .
C10 C 0.4172(19) 0.4494(4) 0.3303(8) 0.044(4) Uani 1 1 d . . . . .
H10 H 0.322063 0.466209 0.331460 0.053 Uiso 1 1 calc R U . . .
C11 C 0.513(2) 0.4384(4) 0.3867(8) 0.044(4) Uani 1 1 d . . . . .
H11 H 0.488465 0.447806 0.426714 0.053 Uiso 1 1 calc R U . . .
C12 C 0.648(2) 0.4132(4) 0.3840(8) 0.047(4) Uani 1 1 d . U . . .
C13 C 0.686(2) 0.3999(4) 0.3287(8) 0.053(4) Uani 1 1 d . . . . .
H13 H 0.777052 0.381745 0.329028 0.063 Uiso 1 1 calc R U . . .
C14 C 0.594(2) 0.4126(4) 0.2699(8) 0.051(4) Uani 1 1 d . U . . .
H14 H 0.626942 0.404776 0.230405 0.061 Uiso 1 1 calc R U . . .
C15 C 0.110(2) 0.3179(4) 0.4106(7) 0.054(4) Uani 1 1 d . . . . .
C16 C 0.2699(18) 0.2934(4) 0.4415(7) 0.042(4) Uani 1 1 d . . . . .
H16 H 0.219391 0.269545 0.458062 0.051 Uiso 1 1 calc R U . . .
C17 C 0.3793(18) 0.2787(4) 0.3950(7) 0.038(4) Uani 1 1 d . U . . .
C18 C 0.4271(19) 0.2400(4) 0.4014(7) 0.047(4) Uani 1 1 d . U . . .
H18 H 0.388865 0.224656 0.433859 0.057 Uiso 1 1 calc R U . . .
C19 C 0.5296(18) 0.2234(5) 0.3612(8) 0.049(4) Uani 1 1 d . . . . .
H19 H 0.560242 0.196755 0.365557 0.058 Uiso 1 1 calc R U . . .
C20 C 0.5890(19) 0.2467(5) 0.3132(7) 0.049(4) Uani 1 1 d . . . . .
C21 C 0.545(2) 0.2845(5) 0.3078(7) 0.047(4) Uani 1 1 d . . . . .
H21 H 0.586711 0.300187 0.276535 0.057 Uiso 1 1 calc R U . . .
C22 C 0.4400(18) 0.3007(4) 0.3467(7) 0.042(4) Uani 1 1 d . . . . .
H22 H 0.407610 0.327176 0.341097 0.051 Uiso 1 1 calc R U . . .
C23 C 0.3704(19) 0.3127(4) 0.5016(7) 0.043(4) Uani 1 1 d . U . . .
C24 C 0.501(2) 0.3399(4) 0.4974(8) 0.046(4) Uani 1 1 d . . . . .
H24 H 0.529568 0.345622 0.456249 0.055 Uiso 1 1 calc R U . . .
C25 C 0.5870(19) 0.3584(4) 0.5497(9) 0.045(4) Uani 1 1 d . . . . .
H25 H 0.670105 0.377877 0.545799 0.054 Uiso 1 1 calc R U . . .
C26 C 0.549(2) 0.3477(4) 0.6080(8) 0.048(4) Uani 1 1 d . . . . .
C27 C 0.424(2) 0.3210(4) 0.6186(8) 0.054(4) Uani 1 1 d . . . . .
H27 H 0.400789 0.314869 0.660295 0.065 Uiso 1 1 calc R U . . .
C28 C 0.3343(19) 0.3033(4) 0.5608(7) 0.045(4) Uani 1 1 d . U . . .
H28 H 0.247238 0.284674 0.564144 0.054 Uiso 1 1 calc R U . . .
C29 C -0.255(2) 0.5698(4) 0.3036(8) 0.051(4) Uani 1 1 d . . . . .
C30 C -0.1153(18) 0.5427(4) 0.2839(6) 0.039(4) Uani 1 1 d . . . . .
H30 H -0.179684 0.520837 0.259849 0.047 Uiso 1 1 calc R U . . .
C31 C -0.0003(12) 0.5239(3) 0.3421(4) 0.048(4) Uani 1 1 d G U . . .
C32 C -0.0545(10) 0.4896(3) 0.3672(5) 0.052(4) Uani 1 1 d G . . . .
H32 H -0.157009 0.477209 0.346850 0.063 Uiso 1 1 calc R U . . .
C33 C 0.0412(13) 0.4733(2) 0.4220(5) 0.063(5) Uani 1 1 d DG U . . .
H33 H 0.004088 0.449855 0.439125 0.076 Uiso 1 1 calc R U . . .
C34 C 0.1911(12) 0.4914(3) 0.4517(4) 0.046(4) Uani 1 1 d DG U . . .
C35 C 0.2453(11) 0.5257(3) 0.4266(5) 0.054(4) Uani 1 1 d DG . . . .
H35 H 0.347819 0.538041 0.446879 0.065 Uiso 1 1 calc R U . . .
C36 C 0.1497(13) 0.5419(2) 0.3718(5) 0.047(4) Uani 1 1 d G . . . .
H36 H 0.186724 0.565397 0.354605 0.057 Uiso 1 1 calc R U . . .
C37 C -0.0087(18) 0.5604(4) 0.2379(7) 0.042(4) Uani 1 1 d . U . . .
C38 C 0.0589(18) 0.5974(4) 0.2421(7) 0.042(4) Uani 1 1 d . U . . .
H38 H 0.031603 0.614296 0.274650 0.050 Uiso 1 1 calc R U . . .
C39 C 0.1642(18) 0.6106(4) 0.2007(7) 0.045(4) Uani 1 1 d . U . . .
H39 H 0.217422 0.635317 0.206674 0.054 Uiso 1 1 calc R U . . .
C40 C 0.1911(16) 0.5873(4) 0.1507(6) 0.042(4) Uani 1 1 d D U . . .
C41 C 0.1189(19) 0.5514(4) 0.1413(7) 0.049(4) Uani 1 1 d . U . . .
H41 H 0.134673 0.536247 0.104908 0.059 Uiso 1 1 calc R U . . .
C42 C 0.0252(18) 0.5378(4) 0.1844(7) 0.045(4) Uani 1 1 d . U . . .
H42 H -0.020130 0.512236 0.179272 0.054 Uiso 1 1 calc R U . . .
C43 C 0.6595(19) 0.1844(4) 0.5789(8) 0.050(4) Uani 1 1 d . . . . .
C44 C 0.7910(19) 0.2094(4) 0.5523(7) 0.048(4) Uani 1 1 d . . . . .
H44 H 0.719375 0.227771 0.522439 0.057 Uiso 1 1 calc R U . . .
C45 C 0.9001(19) 0.1879(4) 0.5090(8) 0.044(4) Uani 1 1 d . U . . .
C46 C 0.9319(19) 0.2056(4) 0.4532(8) 0.041(4) Uani 1 1 d . . . . .
H46 H 0.880515 0.229955 0.440927 0.049 Uiso 1 1 calc R U . . .
C47 C 1.036(2) 0.1885(5) 0.4154(8) 0.053(4) Uani 1 1 d . . . . .
H47 H 1.053818 0.200947 0.376740 0.063 Uiso 1 1 calc R U . . .
C48 C 1.1148(19) 0.1538(4) 0.4317(7) 0.045(4) Uani 1 1 d D U . . .
C49 C 1.090(2) 0.1353(5) 0.4878(7) 0.062(5) Uani 1 1 d D . . . .
H49 H 1.145971 0.111352 0.499862 0.075 Uiso 1 1 calc R U . . .
C50 C 0.980(2) 0.1527(4) 0.5271(8) 0.051(4) Uani 1 1 d . . . . .
H50 H 0.961152 0.140337 0.565734 0.061 Uiso 1 1 calc R U . . .
C51 C 0.899(2) 0.2359(4) 0.6018(7) 0.048(4) Uani 1 1 d . U . . .
C52 C 1.042(2) 0.2225(5) 0.6407(8) 0.051(4) Uani 1 1 d . U . . .
H52 H 1.080028 0.196693 0.634960 0.061 Uiso 1 1 calc R U . . .
C53 C 1.1336(19) 0.2452(4) 0.6881(7) 0.046(4) Uani 1 1 d D . . . .
H53 H 1.230131 0.235282 0.716416 0.055 Uiso 1 1 calc R U . . .
C54 C 1.0790(17) 0.2827(3) 0.6926(6) 0.041(4) Uani 1 1 d D U . . .
C55 C 0.9453(19) 0.2988(4) 0.6519(7) 0.042(4) Uani 1 1 d . U . . .
H55 H 0.917049 0.325465 0.654192 0.051 Uiso 1 1 calc R U . . .
C56 C 0.8533(18) 0.2745(4) 0.6075(7) 0.039(4) Uani 1 1 d . . . . .
H56 H 0.755381 0.284306 0.579838 0.046 Uiso 1 1 calc R U . . .

loop_
_atom_site_aniso_label
_atom_site_aniso_U_11
_atom_site_aniso_U_22
_atom_site_aniso_U_33
_atom_site_aniso_U_23
_atom_site_aniso_U_13
_atom_site_aniso_U_12
Cl1 0.057(3) 0.037(2) 0.054(3) 0.0000(18) 0.005(2) -0.0002(18)
Cl2 0.047(3) 0.048(2) 0.043(2) 0.0031(19) 0.0102(19) 0.0019(19)
Cl3 0.052(3) 0.056(3) 0.051(3) 0.003(2) 0.018(2) -0.0045(19)
Cl4 0.052(3) 0.063(3) 0.049(3) 0.007(2) 0.015(2) -0.003(2)
Cl5 0.051(3) 0.060(3) 0.071(3) 0.005(2) 0.024(2) 0.006(2)
Cl6 0.050(3) 0.066(3) 0.065(3) 0.001(2) 0.004(2) -0.002(2)
Cl7 0.060(3) 0.043(2) 0.069(3) 0.010(2) 0.012(2) 0.002(2)
Cl8 0.060(3) 0.075(3) 0.063(3) -0.011(2) 0.017(2) 0.002(2)
Cl9 0.050(3) 0.050(2) 0.067(3) 0.002(2) 0.008(2) 0.006(2)
Cl10 0.055(3) 0.058(3) 0.068(3) -0.001(2) 0.019(2) -0.001(2)
Cl11 0.057(3) 0.047(2) 0.059(3) -0.009(2) 0.013(2) 0.002(2)
Cl12 0.063(5) 0.069(5) 0.046(6) 0.014(4) 0.017(3) -0.002(4)
F3 0.046(8) 0.076(10) 0.037(6) 0.001(5) 0.001(5) 0.028(7)
Cl1' 0.060(16) 0.071(16) 0.050(15) 0.010(9) -0.006(9) 0.013(9)
F3' 0.039(10) 0.039(12) 0.039(10) 0.000(5) 0.008(7) 0.000(6)
Cl13 0.055(3) 0.049(3) 0.076(3) 0.001(2) 0.017(2) -0.001(2)
Cl14 0.055(3) 0.048(2) 0.065(3) 0.005(2) 0.005(2) -0.004(2)
Cl15 0.055(3) 0.049(2) 0.067(3) 0.011(2) 0.010(2) -0.002(2)
Cl16 0.059(11) 0.064(10) 0.054(9) -0.027(6) 0.024(6) 0.007(6)
F4 0.058(14) 0.044(12) 0.034(11) -0.003(8) 0.000(8) -0.011(9)
Cl2' 0.055(8) 0.053(8) 0.049(8) -0.019(6) 0.003(6) -0.013(6)
F4' 0.022(12) 0.030(13) 0.024(13) -0.005(9) 0.015(8) 0.003(8)
F1 0.054(6) 0.055(5) 0.057(6) 0.010(4) 0.005(5) 0.005(4)
F2 0.054(6) 0.051(5) 0.044(6) -0.009(4) 0.003(5) 0.002(4)
C1 0.055(11) 0.045(9) 0.031(9) 0.002(7) 0.002(8) -0.012(8)
C2 0.050(10) 0.032(9) 0.034(9) 0.001(7) 0.003(8) 0.003(8)
C3 0.031(5) 0.035(5) 0.034(5) 0.000(4) 0.001(4) 0.001(4)
C4 0.035(9) 0.044(9) 0.046(10) 0.003(8) 0.001(8) 0.009(7)
C5 0.046(6) 0.046(6) 0.046(6) -0.004(4) 0.010(5) 0.004(5)
C6 0.040(6) 0.042(6) 0.038(5) -0.001(5) 0.006(4) 0.000(4)
C7 0.037(9) 0.031(8) 0.055(10) -0.004(8) 0.003(8) -0.003(7)
C8 0.051(6) 0.047(6) 0.049(6) 0.002(5) 0.003(5) 0.004(5)
C9 0.047(6) 0.044(6) 0.045(6) -0.001(5) 0.011(5) -0.001(5)
C10 0.044(10) 0.045(10) 0.044(12) -0.003(8) 0.012(9) -0.001(8)
C11 0.055(11) 0.049(10) 0.032(11) -0.005(8) 0.018(9) -0.008(9)
C12 0.045(6) 0.048(6) 0.047(6) 0.002(5) 0.007(5) -0.002(5)
C13 0.062(11) 0.026(9) 0.069(13) -0.003(8) 0.008(10) 0.000(8)
C14 0.052(6) 0.050(6) 0.052(6) -0.001(5) 0.011(5) 0.000(5)
C15 0.060(12) 0.052(10) 0.052(11) -0.006(8) 0.015(9) -0.002(9)
C16 0.033(9) 0.044(9) 0.049(10) 0.019(8) 0.007(8) 0.002(8)
C17 0.036(6) 0.042(5) 0.036(5) 0.001(5) 0.010(5) 0.000(4)
C18 0.047(6) 0.050(6) 0.047(6) 0.000(5) 0.012(5) -0.002(5)
C19 0.034(10) 0.054(10) 0.059(11) 0.004(9) 0.010(9) 0.002(8)
C20 0.043(11) 0.064(13) 0.039(11) -0.019(9) 0.007(8) 0.000(9)
C21 0.051(11) 0.048(12) 0.042(10) -0.005(9) 0.006(9) 0.005(9)
C22 0.031(9) 0.046(10) 0.049(11) 0.000(9) 0.004(8) 0.008(8)
C23 0.041(6) 0.044(6) 0.045(6) -0.002(5) 0.009(5) 0.003(5)
C24 0.050(11) 0.052(10) 0.038(11) -0.005(9) 0.015(9) 0.000(9)
C25 0.050(11) 0.034(9) 0.053(13) 0.006(9) 0.012(10) -0.003(8)
C26 0.065(12) 0.040(10) 0.036(12) -0.007(10) 0.001(10) 0.012(10)
C27 0.064(12) 0.037(10) 0.058(12) 0.008(9) 0.003(10) 0.002(9)
C28 0.043(6) 0.044(6) 0.049(6) 0.004(5) 0.007(5) 0.002(4)
C29 0.055(11) 0.036(9) 0.062(11) -0.002(8) 0.007(9) -0.002(8)
C30 0.048(10) 0.035(9) 0.034(9) -0.010(7) 0.005(8) 0.002(8)
C31 0.050(6) 0.046(6) 0.047(6) -0.002(5) 0.007(5) -0.002(5)
C32 0.042(10) 0.046(10) 0.072(12) 0.007(8) 0.018(9) 0.003(8)
C33 0.065(6) 0.061(6) 0.065(6) 0.003(5) 0.017(5) 0.000(5)
C34 0.045(6) 0.050(6) 0.042(5) 0.004(4) 0.000(4) 0.011(4)
C35 0.069(12) 0.052(11) 0.044(11) -0.005(8) 0.013(10) 0.008(9)
C36 0.060(11) 0.050(10) 0.035(10) 0.002(8) 0.019(9) 0.017(9)
C37 0.040(6) 0.043(6) 0.042(6) 0.002(4) 0.008(4) 0.001(4)
C38 0.042(6) 0.041(6) 0.042(6) -0.003(4) 0.006(4) 0.001(4)
C39 0.044(6) 0.043(5) 0.047(6) -0.002(5) 0.006(5) -0.003(4)
C40 0.039(5) 0.044(6) 0.043(5) 0.006(4) 0.010(4) 0.004(4)
C41 0.049(6) 0.049(6) 0.048(6) -0.004(5) 0.007(5) 0.003(5)
C42 0.040(6) 0.046(6) 0.048(6) 0.001(5) 0.007(5) -0.001(4)
C43 0.038(10) 0.035(9) 0.077(12) 0.003(8) 0.014(9) -0.004(8)
C44 0.047(10) 0.037(9) 0.059(11) 0.011(8) 0.008(9) 0.003(8)
C45 0.044(6) 0.042(6) 0.045(6) 0.002(5) 0.008(5) -0.002(5)
C46 0.037(10) 0.033(9) 0.052(11) 0.005(8) 0.007(9) -0.003(7)
C47 0.060(12) 0.053(11) 0.045(11) 0.003(9) 0.008(10) -0.020(9)
C48 0.043(6) 0.045(6) 0.045(6) -0.005(5) 0.008(5) 0.002(5)
C49 0.058(12) 0.049(10) 0.076(14) 0.002(10) 0.001(11) -0.015(9)
C50 0.045(10) 0.048(11) 0.057(11) 0.001(9) 0.002(9) 0.007(8)
C51 0.046(6) 0.048(6) 0.050(6) 0.003(5) 0.010(5) 0.002(5)
C52 0.052(6) 0.046(6) 0.053(6) 0.000(5) 0.005(5) 0.002(5)
C53 0.043(10) 0.052(10) 0.043(10) 0.011(8) 0.008(8) 0.007(8)
C54 0.043(6) 0.042(6) 0.037(5) -0.006(4) 0.004(4) -0.005(4)
C55 0.043(6) 0.044(6) 0.041(6) 0.000(5) 0.010(5) -0.001(4)
C56 0.036(9) 0.035(9) 0.046(10) 0.003(8) 0.013(8) 0.001(7)

loop_
_atom_type_symbol
_atom_type_description
_atom_type_scat_dispersion_real
_atom_type_scat_dispersion_imag
_atom_type_scat_source
C C 0.0033 0.0016 'International Tables Vol C Tables 4.2.6.8 and 6.1.1.4'
H H 0.0000 0.0000 'International Tables Vol C Tables 4.2.6.8 and 6.1.1.4'
F F 0.0171 0.0103 'International Tables Vol C Tables 4.2.6.8 and 6.1.1.4'
Cl Cl 0.1484 0.1585 'International Tables Vol C Tables 4.2.6.8 and 6.1.1.4'

loop_
_geom_angle_atom_site_label_1
_geom_angle_atom_site_label_2
_geom_angle_atom_site_label_3
_geom_angle
C2 C1 Cl1 115.7(11)
C2 C1 Cl2 109.9(9)
Cl1 C1 Cl2 110.4(8)
C2 C1 Cl3 107.5(10)
Cl1 C1 Cl3 107.4(7)
Cl2 C1 Cl3 105.3(8)
C1 C2 C9 113.0(11)
C1 C2 C3 114.4(11)
C9 C2 C3 111.2(11)
C1 C2 H2 105.8
C9 C2 H2 105.8
C3 C2 H2 105.8
C4 C3 C8 117.4(13)
C4 C3 C2 124.0(12)
C8 C3 C2 118.6(13)
C3 C4 C5 121.4(13)
C3 C4 H4 119.3
C5 C4 H4 119.3
C6 C5 C4 117.4(13)
C6 C5 H5 121.3
C4 C5 H5 121.3
C7 C6 C5 124.3(14)
C7 C6 Cl4 117.6(11)
C5 C6 Cl4 118.1(12)
C6 C7 C8 117.0(13)
C6 C7 H7 121.5
C8 C7 H7 121.5
C7 C8 C3 122.5(14)
C7 C8 H8 118.7
C3 C8 H8 118.7
C10 C9 C14 117.4(14)
C10 C9 C2 120.2(13)
C14 C9 C2 122.5(14)
C11 C10 C9 123.1(14)
C11 C10 H10 118.5
C9 C10 H10 118.5
C10 C11 C12 117.5(14)
C10 C11 H11 121.2
C12 C11 H11 121.2
C13 C12 C11 122.5(16)
C13 C12 F1 118.9(15)
C11 C12 F1 118.5(15)
C12 C13 C14 120.5(15)
C12 C13 H13 119.7
C14 C13 H13 119.7
C13 C14 C9 118.9(15)
C13 C14 H14 120.6
C9 C14 H14 120.6
C16 C15 Cl6 110.4(10)
C16 C15 Cl7 113.1(11)
Cl6 C15 Cl7 109.0(9)
C16 C15 Cl5 109.5(10)
Cl6 C15 Cl5 107.7(9)
Cl7 C15 Cl5 107.1(8)
C17 C16 C23 114.5(12)
C17 C16 C15 114.8(12)
C23 C16 C15 112.5(12)
C17 C16 H16 104.5
C23 C16 H16 104.5
C15 C16 H16 104.5
C18 C17 C22 118.0(13)
C18 C17 C16 116.1(13)
C22 C17 C16 125.9(13)
C19 C18 C17 121.0(14)
C19 C18 H18 119.5
C17 C18 H18 119.5
C18 C19 C20 119.3(14)
C18 C19 H19 120.3
C20 C19 H19 120.3
C21 C20 C19 119.6(14)
C21 C20 Cl8 120.8(14)
C19 C20 Cl8 119.6(13)
C20 C21 C22 121.0(15)
C20 C21 H21 119.5
C22 C21 H21 119.5
C21 C22 C17 121.2(14)
C21 C22 H22 119.4
C17 C22 H22 119.4
C28 C23 C24 118.7(14)
C28 C23 C16 119.8(14)
C24 C23 C16 121.6(14)
C25 C24 C23 122.5(14)
C25 C24 H24 118.7
C23 C24 H24 118.7
C24 C25 C26 116.9(14)
C24 C25 H25 121.6
C26 C25 H25 121.6
C25 C26 C27 125.9(15)
C25 C26 F2 118.1(16)
C27 C26 F2 115.9(15)
C26 C27 C28 114.2(15)
C26 C27 H27 122.9
C28 C27 H27 122.9
C23 C28 C27 121.7(15)
C23 C28 H28 119.2
C27 C28 H28 119.2
C30 C29 Cl9 111.9(10)
C30 C29 Cl10 109.1(9)
Cl9 C29 Cl10 108.7(8)
C30 C29 Cl11 111.6(10)
Cl9 C29 Cl11 109.4(8)
Cl10 C29 Cl11 105.9(8)
C37 C30 C31 111.4(11)
C37 C30 C29 114.9(11)
C31 C30 C29 113.1(11)
C37 C30 H30 105.5
C31 C30 H30 105.5
C29 C30 H30 105.5
C32 C31 C36 120.0
C32 C31 C30 118.9(8)
C36 C31 C30 121.0(8)
C31 C32 C33 120.0
C31 C32 H32 120.0
C33 C32 H32 120.0
C34 C33 C32 120.0
C34 C33 H33 120.0
C32 C33 H33 120.0
F3 C34 C35 122.9(11)
F3 C34 C33 117.1(11)
C35 C34 C33 120.0
C35 C34 Cl1' 122.3(10)
C33 C34 Cl1' 117.6(10)
C34 C35 C36 120.0
C34 C35 H35 120.0
C36 C35 H35 120.0
C35 C36 C31 120.0
C35 C36 H36 120.0
C31 C36 H36 120.0
C38 C37 C42 115.9(13)
C38 C37 C30 125.5(13)
C42 C37 C30 118.7(12)
C39 C38 C37 122.0(14)
C39 C38 H38 119.0
C37 C38 H38 119.0
C40 C39 C38 118.6(13)
C40 C39 H39 120.7
C38 C39 H39 120.7
F3' C40 C41 118(4)
F3' C40 C39 119(4)
C41 C40 C39 122.2(11)
C41 C40 Cl12 119.5(12)
C39 C40 Cl12 118.3(11)
C42 C41 C40 118.6(14)
C42 C41 H41 120.7
C40 C41 H41 120.7
C41 C42 C37 122.4(14)
C41 C42 H42 118.8
C37 C42 H42 118.8
C44 C43 Cl14 112.8(11)
C44 C43 Cl13 109.0(9)
Cl14 C43 Cl13 108.8(8)
C44 C43 Cl15 112.2(10)
Cl14 C43 Cl15 109.0(7)
Cl13 C43 Cl15 104.7(8)
C43 C44 C51 115.1(13)
C43 C44 C45 115.0(12)
C51 C44 C45 112.8(12)
C43 C44 H44 104.1
C51 C44 H44 104.1
C45 C44 H44 104.1
C46 C45 C50 118.9(14)
C46 C45 C44 119.1(13)
C50 C45 C44 121.8(14)
C47 C46 C45 120.9(14)
C47 C46 H46 119.6
C45 C46 H46 119.6
C46 C47 C48 121.5(14)
C46 C47 H47 119.2
C48 C47 H47 119.2
F4' C48 C47 121(2)
F4' C48 C49 119(2)
C47 C48 C49 119.9(14)
C47 C48 Cl16 122.9(16)
C49 C48 Cl16 117.1(16)
C48 C49 C50 118.9(15)
C48 C49 H49 120.5
C50 C49 H49 120.5
C45 C50 C49 119.9(15)
C45 C50 H50 120.1
C49 C50 H50 120.1
C52 C51 C56 118.4(14)
C52 C51 C44 121.2(14)
C56 C51 C44 120.3(13)
C51 C52 C53 121.7(14)
C51 C52 H52 119.1
C53 C52 H52 119.1
C54 C53 C52 117.0(13)
C54 C53 H53 121.5
C52 C53 H53 121.5
C55 C54 F4 116.6(19)
C55 C54 C53 123.9(12)
F4 C54 C53 119(2)
C55 C54 Cl2' 117.8(12)
C53 C54 Cl2' 118.3(12)
C54 C55 C56 116.8(13)
C54 C55 H55 121.6
C56 C55 H55 121.6
C55 C56 C51 121.8(14)
C55 C56 H56 119.1
C51 C56 H56 119.1

loop_
_geom_bond_atom_site_label_1
_geom_bond_atom_site_label_2
_geom_bond_distance
Cl1 C1 1.749(15)
Cl2 C1 1.788(14)
Cl3 C1 1.814(15)
Cl4 C6 1.755(15)
Cl5 C15 1.788(16)
Cl6 C15 1.761(16)
Cl7 C15 1.783(16)
Cl8 C20 1.724(16)
Cl9 C29 1.731(16)
Cl10 C29 1.788(16)
Cl11 C29 1.810(16)
Cl12 C40 1.734(9)
F3 C34 1.357(10)
Cl1' C34 1.734(9)
F3' C40 1.359(11)
Cl13 C43 1.795(15)
Cl14 C43 1.734(16)
Cl15 C43 1.819(16)
Cl16 C48 1.740(10)
F4 C54 1.362(11)
Cl2' C54 1.724(10)
F4' C48 1.364(11)
F1 C12 1.394(18)
F2 C26 1.396(17)
C1 C2 1.495(19)
C2 C9 1.53(2)
C2 C3 1.57(2)
C2 H2 1.0000
C3 C4 1.386(19)
C3 C8 1.400(19)
C4 C5 1.41(2)
C4 H4 0.9500
C5 C6 1.375(19)
C5 H5 0.9500
C6 C7 1.353(19)
C7 C8 1.40(2)
C7 H7 0.9500
C8 H8 0.9500
C9 C10 1.39(2)
C9 C14 1.40(2)
C10 C11 1.355(19)
C10 H10 0.9500
C11 C12 1.38(2)
C11 H11 0.9500
C12 C13 1.33(2)
C13 C14 1.40(2)
C13 H13 0.9500
C14 H14 0.9500
C15 C16 1.57(2)
C16 C17 1.49(2)
C16 C23 1.53(2)
C16 H16 1.0000
C17 C18 1.386(19)
C17 C22 1.41(2)
C18 C19 1.38(2)
C18 H18 0.9500
C19 C20 1.43(2)
C19 H19 0.9500
C20 C21 1.35(2)
C21 C22 1.37(2)
C21 H21 0.9500
C22 H22 0.9500
C23 C28 1.36(2)
C23 C24 1.40(2)
C24 C25 1.36(2)
C24 H24 0.9500
C25 C26 1.36(2)
C25 H25 0.9500
C26 C27 1.39(2)
C27 C28 1.44(2)
C27 H27 0.9500
C28 H28 0.9500
C29 C30 1.55(2)
C30 C37 1.51(2)
C30 C31 1.544(15)
C30 H30 1.0000
C31 C32 1.3900
C31 C36 1.3900
C32 C33 1.3900
C32 H32 0.9500
C33 C34 1.3900
C33 H33 0.9500
C34 C35 1.3900
C35 C36 1.3900
C35 H35 0.9500
C36 H36 0.9500
C37 C38 1.379(18)
C37 C42 1.427(19)
C38 C39 1.372(19)
C38 H38 0.9500
C39 C40 1.365(18)
C39 H39 0.9500
C40 C41 1.365(19)
C41 C42 1.34(2)
C41 H41 0.9500
C42 H42 0.9500
C43 C44 1.52(2)
C44 C51 1.54(2)
C44 C45 1.54(2)
C44 H44 1.0000
C45 C46 1.38(2)
C45 C50 1.39(2)
C46 C47 1.36(2)
C46 H46 0.9500
C47 C48 1.36(2)
C47 H47 0.9500
C48 C49 1.382(10)
C49 C50 1.42(2)
C49 H49 0.9500
C50 H50 0.9500
C51 C52 1.36(2)
C51 C56 1.386(19)
C52 C53 1.38(2)
C52 H52 0.9500
C53 C54 1.372(9)
C53 H53 0.9500
C54 C55 1.362(18)
C55 C56 1.372(19)
C55 H55 0.9500
C56 H56 0.9500
